data_7217326
loop_
_publ_author_name
'Orvay, Francisca'
'Bauz\'a, Antonio'
'Barcel\'o-Oliver, Miquel'
'Garc\'ia-Raso, Angel'
'Fiol, Joan J.'
'Costa, Antoni'
'Molins, Elies'
'Mata, Ignasi'
'Frontera, Antonio'

_publ_section_title
;
 Synthesis, X-ray characterization and DFT studies of
 bis-N-imidazolylpyrimidine salts: the prominent role of hydrogen bonding
 and anion--\p interactions
;
_journal_issue 38
_journal_name_full CrystEngComm
_journal_page_first 9043
_journal_paper_doi 10.1039/C4CE01425A
_journal_volume 16
_journal_year 2014
_chemical_compound_source 'synthesis as described'
_chemical_formula_moiety 'C10 H10 N6, Cd Cl4'
_chemical_formula_sum 'C10 H10 Cd Cl4 N6'
_chemical_formula_weight 468.44
_chemical_name_systematic
;
 ?
;
_space_group_IT_number 14
_symmetry_cell_setting monoclinic
_symmetry_Int_Tables_number 14
_symmetry_space_group_name_Hall '-P 2yn'
_symmetry_space_group_name_H-M 'P 1 21/n 1'
_atom_sites_solution_hydrogens geom
_atom_sites_solution_primary direct
_atom_sites_solution_secondary difmap
_audit_conform_dict_location ftp://ftp.iucr.org/pub/cif_core.dic
_audit_conform_dict_name cif_core.dic
_audit_conform_dict_version 2.4
_audit_creation_date 2013-03-20T09:23:23-00:00
_audit_creation_method 'WinGX routine CIF_UPDATE'
_cell_angle_alpha 90
_cell_angle_beta 96.55(2)
_cell_angle_gamma 90
_cell_formula_units_Z 4
_cell_length_a 7.478(2)
_cell_length_b 26.697(5)
_cell_length_c 8.270(3)
_cell_measurement_reflns_used 25
_cell_measurement_temperature 294(2)
_cell_measurement_theta_max 18.2
_cell_measurement_theta_min 9.6
_cell_measurement_wavelength 0.71073
_cell_volume 1640.2(8)
_computing_cell_refinement 'CAD4 Express (Enraf Nonius, 1994)'
_computing_data_collection 'CAD4 Express (Enraf Nonius, 1994)'
_computing_data_reduction 'XCAD4 (Harms & Wocadlo, 1995)'
_computing_molecular_graphics 'Ortep-3 for Windows (Farrugia, 1997)'
_computing_publication_material 'WinGX publication routines (Farrugia, 1999)'
_computing_structure_refinement 'SHELXL-97 (Sheldrick, 1997)'
_diffrn_ambient_temperature 294(2)
_diffrn_detector 'scintillation LiI'
_diffrn_detector_dtime 1.195
_diffrn_measured_fraction_theta_full 1
_diffrn_measured_fraction_theta_max 1
_diffrn_measurement_device '\k-geometry diffractometer'
_diffrn_measurement_device_type 'Enraf Nonius CAD4'
_diffrn_measurement_method 'non-profiled \w scans'
_diffrn_orient_matrix_type
;
  x-axis points to radiation source
  the matrix is specified in reciprocal space
;
_diffrn_orient_matrix_UB_11 -0.113238
_diffrn_orient_matrix_UB_12 -0.018758
_diffrn_orient_matrix_UB_13 0.012848
_diffrn_orient_matrix_UB_21 0.07004
_diffrn_orient_matrix_UB_22 -0.031911
_diffrn_orient_matrix_UB_23 0.014025
_diffrn_orient_matrix_UB_31 0.019477
_diffrn_orient_matrix_UB_32 0.005725
_diffrn_orient_matrix_UB_33 0.120214
_diffrn_radiation_monochromator graphite
_diffrn_radiation_probe x-ray
_diffrn_radiation_type MoK\a
_diffrn_radiation_wavelength 0.71073
_diffrn_reflns_av_unetI/netI 0.0549
_diffrn_reflns_limit_h_max 8
_diffrn_reflns_limit_h_min -8
_diffrn_reflns_limit_k_max 31
_diffrn_reflns_limit_k_min 0
_diffrn_reflns_limit_l_max 9
_diffrn_reflns_limit_l_min 0
_diffrn_reflns_number 2877
_diffrn_reflns_theta_full 24.97
_diffrn_reflns_theta_max 24.97
_diffrn_reflns_theta_min 1.53
_diffrn_source 'Enraf Nonius FR590'
_diffrn_standards_decay_% 0
_diffrn_standards_interval_time 60
_diffrn_standards_number 1
_exptl_absorpt_coefficient_mu 1.983
_exptl_absorpt_correction_T_max 0.7882
_exptl_absorpt_correction_T_min 0.7568
_exptl_absorpt_correction_type refdelf
_exptl_absorpt_process_details
;
        Walker, N. & Stuart, D (1983) Acta. Cryst. A39, 158-166
;
_exptl_crystal_colour colourless
_exptl_crystal_density_diffrn 1.897
_exptl_crystal_density_method 'not measured'
_exptl_crystal_description prism
_exptl_crystal_F_000 912
_exptl_crystal_size_max 0.36
_exptl_crystal_size_mid 0.21
_exptl_crystal_size_min 0.12
_refine_diff_density_max 0.599
_refine_diff_density_min -0.692
_refine_diff_density_rms 0.12
_refine_ls_extinction_method none
_refine_ls_goodness_of_fit_ref 1.071
_refine_ls_hydrogen_treatment constr
_refine_ls_matrix_type full
_refine_ls_number_parameters 190
_refine_ls_number_reflns 2877
_refine_ls_number_restraints 0
_refine_ls_restrained_S_all 1.071
_refine_ls_R_factor_all 0.0771
_refine_ls_R_factor_gt 0.0418
_refine_ls_shift/su_max 0
_refine_ls_shift/su_mean 0
_refine_ls_structure_factor_coef Fsqd
_refine_ls_weighting_details 'calc w=1/[\s^2^(Fo^2^)+(0.0485P)^2^+0.1258P] where P=(Fo^2^+2Fc^2^)/3'
_refine_ls_weighting_scheme calc
_refine_ls_wR_factor_gt 0.0949
_refine_ls_wR_factor_ref 0.1071
_reflns_number_gt 2016
_reflns_number_total 2877
_reflns_threshold_expression >2sigma(I)
_cod_data_source_file c4ce01425a2.cif
_cod_data_source_block pm187
_cod_depositor_comments 'Adding full bibliography for 7217324--7217328.cif.'
_cod_original_sg_symbol_H-M 'P 21/n'
_cod_database_code 7217326

loop_
_symmetry_equiv_pos_as_xyz
'x, y, z'
'-x+1/2, y+1/2, -z+1/2'
'-x, -y, -z'
'x-1/2, -y-1/2, z-1/2'

loop_
_atom_site_label
_atom_site_type_symbol
_atom_site_fract_x
_atom_site_fract_y
_atom_site_fract_z
_atom_site_U_iso_or_equiv
_atom_site_adp_type
_atom_site_occupancy
_atom_site_symmetry_multiplicity
_atom_site_calc_flag
_atom_site_refinement_flags
Cd1 Cd 0.47548(6) 0.116487(18) 0.13352(6) 0.04467(17) Uani 1 1 d .
Cl1 Cl 0.5790(2) 0.20217(6) 0.1890(2) 0.0558(4) Uani 1 1 d .
Cl2 Cl 0.1491(2) 0.12562(6) 0.0370(2) 0.0545(4) Uani 1 1 d .
Cl3 Cl 0.4873(2) 0.06312(6) 0.37517(19) 0.0496(4) Uani 1 1 d .
Cl4 Cl 0.6173(2) 0.07385(7) -0.0796(2) 0.0602(5) Uani 1 1 d .
N1 N 1.4358(7) 0.19566(19) 0.5873(6) 0.0435(13) Uani 1 1 d .
N3 N 1.6139(9) 0.2579(2) 0.5940(7) 0.0665(18) Uani 1 1 d .
H3 H 1.6546 0.2878 0.5857 0.08 Uiso 1 1 calc R
N7 N 1.1521(7) 0.18643(19) 0.4475(6) 0.0482(13) Uani 1 1 d .
N9 N 0.9651(7) 0.1167(2) 0.4860(6) 0.0472(13) Uani 1 1 d .
N12 N 1.0512(6) 0.05254(17) 0.6659(5) 0.0361(11) Uani 1 1 d .
N14 N 0.8940(8) -0.0105(2) 0.7241(7) 0.0566(15) Uani 1 1 d .
H14 H 0.8055 -0.0308 0.7288 0.068 Uiso 1 1 calc R
C2 C 1.4454(10) 0.2447(3) 0.5529(8) 0.0526(17) Uani 1 1 d .
H2 H 1.3517 0.2652 0.5089 0.063 Uiso 1 1 calc R
C4 C 1.7145(11) 0.2184(3) 0.6509(10) 0.074(2) Uani 1 1 d .
H4 H 1.8374 0.2184 0.6853 0.089 Uiso 1 1 calc R
C5 C 1.6018(9) 0.1789(3) 0.6482(8) 0.0593(19) Uani 1 1 d .
H5 H 1.6318 0.1464 0.6817 0.071 Uiso 1 1 calc R
C6 C 1.2738(8) 0.1672(2) 0.5569(7) 0.0412(15) Uani 1 1 d .
C8 C 1.0025(9) 0.1595(3) 0.4181(8) 0.0576(19) Uani 1 1 d .
H8 H 0.9141 0.1724 0.341 0.069 Uiso 1 1 calc R
C10 C 1.0919(8) 0.0995(2) 0.5944(7) 0.0381(14) Uani 1 1 d .
C11 C 1.2556(7) 0.1226(2) 0.6383(7) 0.0368(13) Uani 1 1 d .
H11 H 1.3442 0.1095 0.7148 0.044 Uiso 1 1 calc R
C13 C 0.8880(8) 0.0312(2) 0.6423(7) 0.0413(15) Uani 1 1 d .
H13 H 0.7879 0.0439 0.5785 0.05 Uiso 1 1 calc R
C15 C 1.0678(10) -0.0169(3) 0.8031(8) 0.0539(17) Uani 1 1 d .
H15 H 1.1087 -0.0437 0.8691 0.065 Uiso 1 1 calc R
C16 C 1.1634(8) 0.0223(2) 0.7665(7) 0.0466(16) Uani 1 1 d .
H16 H 1.284 0.0284 0.8021 0.056 Uiso 1 1 calc R

loop_
_atom_site_aniso_label
_atom_site_aniso_U_11
_atom_site_aniso_U_22
_atom_site_aniso_U_33
_atom_site_aniso_U_23
_atom_site_aniso_U_13
_atom_site_aniso_U_12
Cd1 0.0446(3) 0.0484(3) 0.0413(3) -0.0014(2) 0.00613(19) -0.0001(2)
Cl1 0.0481(9) 0.0479(10) 0.0704(11) 0.0047(9) 0.0028(8) -0.0028(8)
Cl2 0.0427(9) 0.0602(11) 0.0597(10) -0.0090(8) 0.0031(7) -0.0002(7)
Cl3 0.0443(9) 0.0570(10) 0.0462(9) 0.0072(8) -0.0006(7) -0.0012(7)
Cl4 0.0521(10) 0.0839(13) 0.0444(9) -0.0061(9) 0.0041(8) 0.0221(9)
N1 0.047(3) 0.040(3) 0.045(3) -0.012(2) 0.011(2) -0.010(2)
N3 0.083(5) 0.053(4) 0.068(4) -0.023(3) 0.029(4) -0.028(4)
N7 0.056(3) 0.047(3) 0.042(3) 0.003(3) 0.009(3) 0.003(3)
N9 0.045(3) 0.043(3) 0.052(3) 0.009(3) -0.002(2) -0.002(2)
N12 0.039(3) 0.034(3) 0.035(3) -0.001(2) 0.004(2) 0.000(2)
N14 0.062(4) 0.053(4) 0.059(4) -0.004(3) 0.023(3) -0.013(3)
C2 0.077(5) 0.038(4) 0.047(4) -0.010(3) 0.024(4) -0.010(3)
C4 0.057(5) 0.086(7) 0.080(6) -0.018(5) 0.010(4) -0.023(5)
C5 0.048(4) 0.065(5) 0.065(5) -0.017(4) 0.004(4) -0.013(4)
C6 0.047(4) 0.044(4) 0.034(3) -0.007(3) 0.015(3) -0.004(3)
C8 0.046(4) 0.069(5) 0.053(4) 0.016(4) -0.012(3) 0.005(4)
C10 0.040(3) 0.041(4) 0.034(3) 0.000(3) 0.008(3) 0.007(3)
C11 0.039(3) 0.034(3) 0.037(3) -0.003(3) 0.002(3) -0.001(3)
C13 0.044(4) 0.042(4) 0.039(3) -0.005(3) 0.008(3) -0.008(3)
C15 0.072(5) 0.050(4) 0.040(4) 0.000(3) 0.005(3) 0.005(4)
C16 0.048(4) 0.047(4) 0.043(4) -0.005(3) -0.002(3) 0.001(3)

loop_
_atom_type_symbol
_atom_type_description
_atom_type_scat_dispersion_real
_atom_type_scat_dispersion_imag
_atom_type_scat_source
C C 0.0033 0.0016 'International Tables Vol C Tables 4.2.6.8 and 6.1.1.4'
H H 0 0 'International Tables Vol C Tables 4.2.6.8 and 6.1.1.4'
N N 0.0061 0.0033 'International Tables Vol C Tables 4.2.6.8 and 6.1.1.4'
Cl Cl 0.1484 0.1585 'International Tables Vol C Tables 4.2.6.8 and 6.1.1.4'
Cd Cd -0.8075 1.2024 'International Tables Vol C Tables 4.2.6.8 and 6.1.1.4'

loop_
_geom_angle_atom_site_label_1
_geom_angle_atom_site_label_2
_geom_angle_atom_site_label_3
_geom_angle
Cl4 Cd1 Cl1 114.71(7)
Cl4 Cd1 Cl3 109.87(6)
Cl1 Cd1 Cl3 114.25(6)
Cl4 Cd1 Cl2 107.76(6)
Cl1 Cd1 Cl2 104.28(6)
Cl3 Cd1 Cl2 105.15(6)
C2 N1 C5 109.3(5)
C2 N1 C6 123.1(6)
C5 N1 C6 127.6(6)
C2 N3 C4 111.2(6)
C6 N7 C8 114.7(6)
C10 N9 C8 115.0(5)
C13 N12 C16 108.8(5)
C13 N12 C10 123.0(5)
C16 N12 C10 128.3(5)
C13 N14 C15 108.8(6)
N3 C2 N1 106.2(7)
N3 C4 C5 106.4(7)
C4 C5 N1 106.9(7)
N7 C6 C11 125.0(6)
N7 C6 N1 114.9(6)
C11 C6 N1 120.1(6)
N9 C8 N7 127.3(6)
N9 C10 C11 125.0(6)
N9 C10 N12 114.7(5)
C11 C10 N12 120.3(5)
C10 C11 C6 112.9(5)
N14 C13 N12 108.2(6)
C16 C15 N14 107.2(6)
C15 C16 N12 107.1(6)

loop_
_geom_bond_atom_site_label_1
_geom_bond_atom_site_label_2
_geom_bond_distance
Cd1 Cl4 2.4400(17)
Cd1 Cl1 2.4418(18)
Cd1 Cl3 2.4476(17)
Cd1 Cl2 2.4916(18)
N1 C2 1.342(8)
N1 C5 1.361(8)
N1 C6 1.428(7)
N3 C2 1.315(9)
N3 C4 1.348(10)
N7 C6 1.312(7)
N7 C8 1.328(8)
N9 C10 1.310(7)
N9 C8 1.318(8)
N12 C13 1.341(7)
N12 C16 1.373(7)
N12 C10 1.435(7)
N14 C13 1.300(8)
N14 C15 1.397(8)
C4 C5 1.349(9)
C6 C11 1.382(8)
C10 C11 1.382(8)
C15 C16 1.322(9)

loop_
_geom_hbond_atom_site_label_D
_geom_hbond_atom_site_label_H
_geom_hbond_atom_site_label_A
_geom_hbond_distance_DH
_geom_hbond_distance_HA
_geom_hbond_distance_DA
_geom_hbond_angle_DHA
_geom_hbond_site_symmetry_A
N3 H3 Cl2 0.86 2.35 3.161(7) 158.3 4_766
N14 H14 Cl3 0.86 2.42 3.201(6) 151.5 3_656

loop_
_geom_torsion_atom_site_label_1
_geom_torsion_atom_site_label_2
_geom_torsion_atom_site_label_3
_geom_torsion_atom_site_label_4
_geom_torsion
C4 N3 C2 N1 1.3(8)
C5 N1 C2 N3 -0.8(7)
C6 N1 C2 N3 -178.9(5)
C2 N3 C4 C5 -1.4(9)
N3 C4 C5 N1 0.8(8)
C2 N1 C5 C4 0.0(8)
C6 N1 C5 C4 178.0(6)
C8 N7 C6 C11 0.3(9)
C8 N7 C6 N1 179.2(5)
C2 N1 C6 N7 21.4(8)
C5 N1 C6 N7 -156.4(6)
C2 N1 C6 C11 -159.6(5)
C5 N1 C6 C11 22.6(9)
C10 N9 C8 N7 0.1(11)
C6 N7 C8 N9 0.0(11)
C8 N9 C10 C11 -0.5(9)
C8 N9 C10 N12 -179.1(5)
C13 N12 C10 N9 -9.1(8)
C16 N12 C10 N9 171.2(6)
C13 N12 C10 C11 172.2(5)
C16 N12 C10 C11 -7.5(9)
N9 C10 C11 C6 0.8(8)
N12 C10 C11 C6 179.3(5)
N7 C6 C11 C10 -0.6(8)
N1 C6 C11 C10 -179.6(5)
C15 N14 C13 N12 -0.5(7)
C16 N12 C13 N14 0.4(7)
C10 N12 C13 N14 -179.4(5)
C13 N14 C15 C16 0.4(7)
N14 C15 C16 N12 -0.2(7)
C13 N12 C16 C15 -0.1(7)
C10 N12 C16 C15 179.6(5)
